data_7115315
loop_
_publ_author_name
'Tatsuya Wasano'
'Tomohiro Agou'
'Takahiro Sasamori'
'Norihiro Tokitoh'

_publ_section_title
;
 Synthesis, structure and reactivity of a 1-bromoalumole
;
_journal_name_full Chem.Commun.
_journal_page_first 8148
_journal_paper_doi 10.1039/C4cc03470H
_journal_volume 50
_journal_year 2014
_chemical_formula_moiety 'C24 H40 Al2 Br2'
_chemical_formula_sum 'C24 H40 Al2 Br2'
_chemical_formula_weight 542.34
_space_group_IT_number 13
_symmetry_cell_setting monoclinic
_symmetry_Int_Tables_number 13
_symmetry_space_group_name_Hall '-P 2yac'
_symmetry_space_group_name_H-M 'P 1 2/n 1'
_atom_sites_solution_hydrogens geom
_atom_sites_solution_primary direct
_atom_sites_solution_secondary difmap
_audit_creation_method SHELXL-97
_cell_angle_alpha 90.00
_cell_angle_beta 100.7991(3)
_cell_angle_gamma 90.00
_cell_formula_units_Z 4
_cell_length_a 17.80440(10)
_cell_length_b 8.43880(10)
_cell_length_c 17.83500(10)
_cell_measurement_temperature 103(2)
_cell_measurement_theta_max 31.0
_cell_measurement_theta_min 1.77
_cell_volume 2632.21(4)
_computing_cell_refinement HKL2000
_computing_data_collection CrystalClear
_computing_data_reduction HKL2000
_computing_molecular_graphics
;
Yadokari-XG 2011 (Wakita Nemoto et al., 2009)
;
_computing_publication_material
;
Yadokari-XG 2011 (Wakita,Nemoto et al., 2009)
;
_computing_structure_refinement 'SHELXL-97 (Sheldrick, 1997)'
_computing_structure_solution SIR2004
_diffrn_ambient_temperature 103(2)
_diffrn_measured_fraction_theta_full 0.951
_diffrn_measured_fraction_theta_max 0.951
_diffrn_measurement_device_type ccd
_diffrn_measurement_method 'Oscillation Photograph'
_diffrn_radiation_monochromator
;
Fixed exit Si (111) double crystal monochromator
;
_diffrn_radiation_source 'synchrotron radiation SPring-8 BL38B1'
_diffrn_radiation_type Synchrotron
_diffrn_radiation_wavelength 0.85000
_diffrn_reflns_av_R_equivalents 0.0412
_diffrn_reflns_av_sigmaI/netI 0.0242
_diffrn_reflns_limit_h_max 21
_diffrn_reflns_limit_h_min -21
_diffrn_reflns_limit_k_max 9
_diffrn_reflns_limit_k_min -9
_diffrn_reflns_limit_l_max 21
_diffrn_reflns_limit_l_min -21
_diffrn_reflns_number 22610
_diffrn_reflns_theta_full 31.00
_diffrn_reflns_theta_max 31.00
_diffrn_reflns_theta_min 1.77
_exptl_absorpt_coefficient_mu 4.991
_exptl_absorpt_correction_T_max 0.9518
_exptl_absorpt_correction_T_min 0.9068
_exptl_absorpt_correction_type multi-scan
_exptl_absorpt_process_details
;
 MULABS - Empirical Correction for Absorption Anisotropy.
 Blessing, R. H., Acta Cryst., A51, 33-38 (1995).
;
_exptl_crystal_colour colorless
_exptl_crystal_density_diffrn 1.369
_exptl_crystal_density_method 'not measured'
_exptl_crystal_description block
_exptl_crystal_F_000 1120
_exptl_crystal_size_max 0.02
_exptl_crystal_size_mid 0.01
_exptl_crystal_size_min 0.01
_refine_diff_density_max 1.838
_refine_diff_density_min -0.637
_refine_diff_density_rms 0.090
_refine_ls_extinction_coef 0.0079(16)
_refine_ls_extinction_expression Fc^*^=kFc[1+0.001xFc^2^\l^3^/sin(2\q)]^-1/4^
_refine_ls_extinction_method SHELXL
_refine_ls_goodness_of_fit_ref 1.050
_refine_ls_hydrogen_treatment constr
_refine_ls_matrix_type full
_refine_ls_number_parameters 262
_refine_ls_number_reflns 4671
_refine_ls_number_restraints 0
_refine_ls_restrained_S_all 1.050
_refine_ls_R_factor_all 0.0497
_refine_ls_R_factor_gt 0.0489
_refine_ls_shift/su_max 0.000
_refine_ls_shift/su_mean 0.000
_refine_ls_structure_factor_coef Fsqd
_refine_ls_weighting_details 'calc w=1/[\s^2^(Fo^2^)+(0.0791P)^2^+4.7630P] where P=(Fo^2^+2Fc^2^)/3'
_refine_ls_weighting_scheme calc
_refine_ls_wR_factor_gt 0.1323
_refine_ls_wR_factor_ref 0.1333
_reflns_number_gt 4574
_reflns_number_total 4671
_reflns_threshold_expression >2sigma(I)
_cod_data_source_file c4cc03470h2.cif
_cod_data_source_block BrAlC4Et4DIMER
_cod_original_sg_symbol_Hall '-P 2yac '
_cod_original_sg_symbol_H-M P2/n
_cod_database_code 7115315

loop_
_symmetry_equiv_pos_as_xyz
'x, y, z'
'-x+1/2, y, -z+1/2'
'-x, -y, -z'
'x-1/2, -y, z-1/2'

loop_
_atom_site_label
_atom_site_type_symbol
_atom_site_fract_x
_atom_site_fract_y
_atom_site_fract_z
_atom_site_U_iso_or_equiv
_atom_site_adp_type
_atom_site_occupancy
_atom_site_symmetry_multiplicity
_atom_site_calc_flag
_atom_site_refinement_flags
Al1 Al 0.18840(5) 0.28990(11) -0.22133(5) 0.0259(2) Uani 1 1 d .
Br1 Br 0.100639(19) 0.10308(4) -0.19911(2) 0.03512(18) Uani 1 1 d .
C1 C 0.20369(18) 0.2448(4) -0.33860(18) 0.0272(6) Uani 1 1 d .
C2 C 0.15047(18) 0.3599(4) -0.36767(17) 0.0270(6) Uani 1 1 d .
C3 C 0.14671(19) 0.5126(4) -0.32654(19) 0.0285(7) Uani 1 1 d .
C4 C 0.16020(18) 0.5074(4) -0.24941(19) 0.0281(7) Uani 1 1 d .
C5 C 0.1945(2) 0.0785(4) -0.3739(2) 0.0332(7) Uani 1 1 d .
H1 H 0.2199 0.0013 -0.3355 0.040 Uiso 1 1 calc R
H2 H 0.1394 0.0518 -0.3856 0.040 Uiso 1 1 calc R
C6 C 0.2275(2) 0.0591(5) -0.4467(2) 0.0426(9) Uani 1 1 d .
H3 H 0.2058 0.1402 -0.4838 0.064 Uiso 1 1 calc R
H4 H 0.2145 -0.0463 -0.4684 0.064 Uiso 1 1 calc R
H5 H 0.2832 0.0708 -0.4345 0.064 Uiso 1 1 calc R
C7 C 0.08786(19) 0.3315(4) -0.43585(19) 0.0325(7) Uani 1 1 d .
H6 H 0.1044 0.2498 -0.4691 0.039 Uiso 1 1 calc R
H7 H 0.0775 0.4305 -0.4658 0.039 Uiso 1 1 calc R
C8 C 0.0146(2) 0.2764(5) -0.4098(2) 0.0384(8) Uani 1 1 d .
H8 H 0.0247 0.1770 -0.3812 0.058 Uiso 1 1 calc R
H9 H -0.0259 0.2595 -0.4545 0.058 Uiso 1 1 calc R
H10 H -0.0017 0.3575 -0.3769 0.058 Uiso 1 1 calc R
C9 C 0.1253(2) 0.6635(4) -0.3724(2) 0.0345(7) Uani 1 1 d .
H11 H 0.1358 0.6480 -0.4245 0.041 Uiso 1 1 calc R
H12 H 0.1585 0.7508 -0.3483 0.041 Uiso 1 1 calc R
C10 C 0.0414(2) 0.7136(5) -0.3787(2) 0.0422(9) Uani 1 1 d .
H13 H 0.0081 0.6327 -0.4069 0.063 Uiso 1 1 calc R
H14 H 0.0330 0.8150 -0.4057 0.063 Uiso 1 1 calc R
H15 H 0.0297 0.7250 -0.3274 0.063 Uiso 1 1 calc R
C11 C 0.1608(2) 0.6533(4) -0.2005(2) 0.0358(8) Uani 1 1 d .
H16 H 0.1143 0.7163 -0.2198 0.043 Uiso 1 1 calc R
H17 H 0.2056 0.7190 -0.2055 0.043 Uiso 1 1 calc R
C12 C 0.1636(3) 0.6163(5) -0.1168(2) 0.0451(9) Uani 1 1 d .
H18 H 0.1188 0.5532 -0.1112 0.068 Uiso 1 1 calc R
H19 H 0.1637 0.7155 -0.0882 0.068 Uiso 1 1 calc R
H20 H 0.2103 0.5564 -0.0968 0.068 Uiso 1 1 calc R
Al2 Al -0.27746(5) 0.68078(12) -0.18744(5) 0.0282(3) Uani 1 1 d .
Br2 Br -0.30048(2) 0.50366(5) -0.09563(2) 0.03978(18) Uani 1 1 d .
C13 C -0.16135(19) 0.6318(4) -0.2059(2) 0.0313(7) Uani 1 1 d .
C14 C -0.13063(18) 0.7432(4) -0.15269(19) 0.0297(7) Uani 1 1 d .
C15 C -0.16934(18) 0.8992(4) -0.14855(17) 0.0257(6) Uani 1 1 d .
C16 C -0.2464(2) 0.8979(4) -0.16053(18) 0.0294(7) Uani 1 1 d .
C17 C -0.1284(2) 0.4627(4) -0.1983(2) 0.0374(8) Uani 1 1 d .
H21 H -0.1131 0.4346 -0.1437 0.045 Uiso 1 1 calc R
H22 H -0.1677 0.3862 -0.2225 0.045 Uiso 1 1 calc R
C18 C -0.0661(3) 0.4555(5) -0.2332(2) 0.0486(11) Uani 1 1 d .
H23 H -0.0814 0.4853 -0.2870 0.073 Uiso 1 1 calc R
H24 H -0.0458 0.3473 -0.2296 0.073 Uiso 1 1 calc R
H25 H -0.0267 0.5287 -0.2078 0.073 Uiso 1 1 calc R
C19 C -0.0627(2) 0.7107(5) -0.0893(2) 0.0377(8) Uani 1 1 d .
H26 H -0.0304 0.8068 -0.0802 0.045 Uiso 1 1 calc R
H27 H -0.0315 0.6243 -0.1052 0.045 Uiso 1 1 calc R
C20 C -0.0886(2) 0.6638(5) -0.0157(2) 0.0439(9) Uani 1 1 d .
H28 H -0.1233 0.7448 -0.0025 0.066 Uiso 1 1 calc R
H29 H -0.0439 0.6548 0.0255 0.066 Uiso 1 1 calc R
H30 H -0.1151 0.5617 -0.0229 0.066 Uiso 1 1 calc R
C21 C -0.1207(2) 1.0474(5) -0.1301(2) 0.0373(8) Uani 1 1 d .
H31 H -0.1457 1.1357 -0.1619 0.045 Uiso 1 1 calc R
H32 H -0.0704 1.0287 -0.1446 0.045 Uiso 1 1 calc R
C22 C -0.1075(3) 1.0981(5) -0.0465(2) 0.0435(9) Uani 1 1 d .
H33 H -0.1569 1.1116 -0.0306 0.065 Uiso 1 1 calc R
H34 H -0.0795 1.1986 -0.0404 0.065 Uiso 1 1 calc R
H35 H -0.0777 1.0167 -0.0149 0.065 Uiso 1 1 calc R
C23 C -0.2941(2) 1.0452(4) -0.1596(2) 0.0361(8) Uani 1 1 d .
H36 H -0.2892 1.1119 -0.2041 0.043 Uiso 1 1 calc R
H37 H -0.2741 1.1066 -0.1129 0.043 Uiso 1 1 calc R
C24 C -0.3783(2) 1.0093(5) -0.1620(2) 0.0418(9) Uani 1 1 d .
H38 H -0.3988 0.9501 -0.2087 0.063 Uiso 1 1 calc R
H39 H -0.4066 1.1088 -0.1616 0.063 Uiso 1 1 calc R
H40 H -0.3838 0.9458 -0.1174 0.063 Uiso 1 1 calc R

loop_
_atom_site_aniso_label
_atom_site_aniso_U_11
_atom_site_aniso_U_22
_atom_site_aniso_U_33
_atom_site_aniso_U_23
_atom_site_aniso_U_13
_atom_site_aniso_U_12
Al1 0.0280(5) 0.0221(5) 0.0287(5) 0.0018(3) 0.0084(4) 0.0014(3)
Br1 0.0312(2) 0.0305(3) 0.0457(3) 0.00735(14) 0.01246(16) -0.00073(13)
C1 0.0330(16) 0.0233(16) 0.0272(15) -0.0024(12) 0.0105(12) -0.0045(12)
C2 0.0300(15) 0.0267(16) 0.0257(15) 0.0020(12) 0.0088(12) -0.0050(13)
C3 0.0297(16) 0.0231(17) 0.0325(17) 0.0016(12) 0.0048(13) -0.0021(12)
C4 0.0292(16) 0.0230(17) 0.0328(17) -0.0010(12) 0.0074(13) 0.0022(12)
C5 0.0370(18) 0.0239(17) 0.0401(18) -0.0073(14) 0.0109(14) -0.0051(13)
C6 0.049(2) 0.039(2) 0.042(2) -0.0136(17) 0.0144(16) -0.0016(17)
C7 0.0321(17) 0.0362(19) 0.0300(16) -0.0002(14) 0.0082(13) -0.0044(14)
C8 0.0318(17) 0.046(2) 0.0376(18) -0.0033(16) 0.0072(14) -0.0071(15)
C9 0.0396(18) 0.0263(18) 0.0363(18) 0.0064(14) 0.0037(14) 0.0006(14)
C10 0.042(2) 0.039(2) 0.042(2) 0.0055(16) -0.0001(16) 0.0052(16)
C11 0.0404(18) 0.0285(18) 0.0373(18) -0.0042(14) 0.0039(14) 0.0082(15)
C12 0.054(2) 0.045(2) 0.0366(19) -0.0094(16) 0.0095(17) 0.0074(18)
Al2 0.0306(5) 0.0256(5) 0.0292(5) -0.0009(4) 0.0077(4) -0.0016(4)
Br2 0.0475(3) 0.0373(3) 0.0363(3) 0.00444(14) 0.01228(17) -0.00706(16)
C13 0.0282(16) 0.0246(17) 0.0433(19) -0.0045(14) 0.0127(14) 0.0031(13)
C14 0.0295(16) 0.0289(17) 0.0313(16) 0.0018(13) 0.0078(13) 0.0002(13)
C15 0.0302(16) 0.0243(16) 0.0226(14) -0.0005(11) 0.0051(12) 0.0000(12)
C16 0.0355(17) 0.0250(17) 0.0280(16) -0.0014(12) 0.0069(13) 0.0008(13)
C17 0.046(2) 0.0280(18) 0.0370(18) 0.0039(14) 0.0041(15) 0.0079(15)
C18 0.095(3) 0.034(2) 0.0211(16) -0.0110(14) 0.0241(18) -0.028(2)
C19 0.0339(17) 0.038(2) 0.0396(19) 0.0022(15) 0.0037(14) 0.0033(15)
C20 0.048(2) 0.043(2) 0.0365(19) 0.0042(16) -0.0022(16) 0.0020(18)
C21 0.0421(19) 0.0325(19) 0.0365(18) -0.0016(15) 0.0052(15) -0.0054(15)
C22 0.053(2) 0.032(2) 0.042(2) -0.0076(15) -0.0011(17) -0.0093(16)
C23 0.0411(19) 0.0293(18) 0.0376(18) -0.0029(14) 0.0070(14) 0.0055(15)
C24 0.0387(19) 0.046(2) 0.043(2) -0.0021(16) 0.0123(16) 0.0140(16)

loop_
_atom_type_symbol
_atom_type_description
_atom_type_scat_dispersion_real
_atom_type_scat_dispersion_imag
_atom_type_scat_source
C C -0.0020 0.0024 'International Tables Vol C Tables 4.2.6.8 and 6.1.1.4'
H H 0.0000 0.0000 'International Tables Vol C Tables 4.2.6.8 and 6.1.1.4'
Al Al 0.0777 0.0751 'International Tables Vol C Tables 4.2.6.8 and 6.1.1.4'
Br Br -1.6199 3.2677 'International Tables Vol C Tables 4.2.6.8 and 6.1.1.4'

loop_
_geom_angle_atom_site_label_1
_geom_angle_atom_site_label_2
_geom_angle_atom_site_label_3
_geom_angle
_geom_angle_site_symmetry_1
_geom_angle_site_symmetry_3
C4 Al1 C1 118.74(14) . 2_554
C4 Al1 C1 89.43(14) . .
C1 Al1 C1 101.15(12) 2_554 .
C4 Al1 Br1 122.64(11) . .
C1 Al1 Br1 112.48(10) 2_554 .
C1 Al1 Br1 104.75(9) . .
C4 Al1 Al1 95.47(10) . 2_554
C1 Al1 Al1 54.93(9) 2_554 2_554
C1 Al1 Al1 49.99(9) . 2_554
Br1 Al1 Al1 136.03(3) . 2_554
C2 C1 C5 118.3(3) . .
C2 C1 Al1 124.9(2) . 2_554
C5 C1 Al1 113.6(2) . 2_554
C2 C1 Al1 92.1(2) . .
C5 C1 Al1 121.8(2) . .
Al1 C1 Al1 75.07(11) 2_554 .
C1 C2 C3 120.8(3) . .
C1 C2 C7 122.7(3) . .
C3 C2 C7 116.1(3) . .
C4 C3 C2 117.2(3) . .
C4 C3 C9 123.5(3) . .
C2 C3 C9 119.3(3) . .
C3 C4 C11 122.9(3) . .
C3 C4 Al1 106.3(2) . .
C11 C4 Al1 130.4(3) . .
C6 C5 C1 114.7(3) . .
C6 C5 H1 108.6 . .
C1 C5 H1 108.6 . .
C6 C5 H2 108.6 . .
C1 C5 H2 108.6 . .
H1 C5 H2 107.6 . .
C5 C6 H3 109.5 . .
C5 C6 H4 109.5 . .
H3 C6 H4 109.5 . .
C5 C6 H5 109.5 . .
H3 C6 H5 109.5 . .
H4 C6 H5 109.5 . .
C2 C7 C8 110.2(3) . .
C2 C7 H6 109.6 . .
C8 C7 H6 109.6 . .
C2 C7 H7 109.6 . .
C8 C7 H7 109.6 . .
H6 C7 H7 108.1 . .
C7 C8 H8 109.5 . .
C7 C8 H9 109.5 . .
H8 C8 H9 109.5 . .
C7 C8 H10 109.5 . .
H8 C8 H10 109.5 . .
H9 C8 H10 109.5 . .
C3 C9 C10 114.3(3) . .
C3 C9 H11 108.7 . .
C10 C9 H11 108.7 . .
C3 C9 H12 108.7 . .
C10 C9 H12 108.7 . .
H11 C9 H12 107.6 . .
C9 C10 H13 109.5 . .
C9 C10 H14 109.5 . .
H13 C10 H14 109.5 . .
C9 C10 H15 109.5 . .
H13 C10 H15 109.5 . .
H14 C10 H15 109.5 . .
C4 C11 C12 113.4(3) . .
C4 C11 H16 108.9 . .
C12 C11 H16 108.9 . .
C4 C11 H17 108.9 . .
C12 C11 H17 108.9 . .
H16 C11 H17 107.7 . .
C11 C12 H18 109.5 . .
C11 C12 H19 109.5 . .
H18 C12 H19 109.5 . .
C11 C12 H20 109.5 . .
H18 C12 H20 109.5 . .
H19 C12 H20 109.5 . .
C16 Al2 C13 119.71(14) . 2_454
C16 Al2 C13 88.97(14) . .
C13 Al2 C13 100.05(13) 2_454 .
C16 Al2 Br2 120.93(11) . .
C13 Al2 Br2 113.16(10) 2_454 .
C13 Al2 Br2 106.39(10) . .
C16 Al2 Al2 94.38(10) . 2_454
C13 Al2 Al2 54.77(10) 2_454 2_454
C13 Al2 Al2 49.74(10) . 2_454
Br2 Al2 Al2 138.94(3) . 2_454
C14 C13 C17 118.5(3) . .
C14 C13 Al2 125.2(3) . 2_454
C17 C13 Al2 113.4(2) . 2_454
C14 C13 Al2 91.8(2) . .
C17 C13 Al2 121.0(2) . .
Al2 C13 Al2 75.48(12) 2_454 .
C13 C14 C15 120.6(3) . .
C13 C14 C19 123.3(3) . .
C15 C14 C19 115.7(3) . .
C16 C15 C14 116.7(3) . .
C16 C15 C21 124.2(3) . .
C14 C15 C21 119.1(3) . .
C15 C16 C23 123.4(3) . .
C15 C16 Al2 106.3(2) . .
C23 C16 Al2 130.0(3) . .
C18 C17 C13 109.2(3) . .
C18 C17 H21 109.8 . .
C13 C17 H21 109.8 . .
C18 C17 H22 109.8 . .
C13 C17 H22 109.8 . .
H21 C17 H22 108.3 . .
C17 C18 H23 109.5 . .
C17 C18 H24 109.5 . .
H23 C18 H24 109.5 . .
C17 C18 H25 109.5 . .
H23 C18 H25 109.5 . .
H24 C18 H25 109.5 . .
C14 C19 C20 111.2(3) . .
C14 C19 H26 109.4 . .
C20 C19 H26 109.4 . .
C14 C19 H27 109.4 . .
C20 C19 H27 109.4 . .
H26 C19 H27 108.0 . .
C19 C20 H28 109.5 . .
C19 C20 H29 109.5 . .
H28 C20 H29 109.5 . .
C19 C20 H30 109.5 . .
H28 C20 H30 109.5 . .
H29 C20 H30 109.5 . .
C15 C21 C22 114.7(3) . .
C15 C21 H31 108.6 . .
C22 C21 H31 108.6 . .
C15 C21 H32 108.6 . .
C22 C21 H32 108.6 . .
H31 C21 H32 107.6 . .
C21 C22 H33 109.5 . .
C21 C22 H34 109.5 . .
H33 C22 H34 109.5 . .
C21 C22 H35 109.5 . .
H33 C22 H35 109.5 . .
H34 C22 H35 109.5 . .
C16 C23 C24 112.9(3) . .
C16 C23 H36 109.0 . .
C24 C23 H36 109.0 . .
C16 C23 H37 109.0 . .
C24 C23 H37 109.0 . .
H36 C23 H37 107.8 . .
C23 C24 H38 109.5 . .
C23 C24 H39 109.5 . .
H38 C24 H39 109.5 . .
C23 C24 H40 109.5 . .
H38 C24 H40 109.5 . .
H39 C24 H40 109.5 . .

loop_
_geom_bond_atom_site_label_1
_geom_bond_atom_site_label_2
_geom_bond_distance
_geom_bond_site_symmetry_2
Al1 C4 1.944(3) .
Al1 C1 2.052(3) 2_554
Al1 C1 2.192(3) .
Al1 Br1 2.3056(10) .
Al1 Al1 2.5881(18) 2_554
C1 C2 1.388(5) .
C1 C5 1.535(4) .
C1 Al1 2.052(3) 2_554
C2 C3 1.490(5) .
C2 C7 1.507(4) .
C3 C4 1.352(5) .
C3 C9 1.523(5) .
C4 C11 1.508(5) .
C5 C6 1.531(5) .
C5 H1 0.9900 .
C5 H2 0.9900 .
C6 H3 0.9800 .
C6 H4 0.9800 .
C6 H5 0.9800 .
C7 C8 1.537(5) .
C7 H6 0.9900 .
C7 H7 0.9900 .
C8 H8 0.9800 .
C8 H9 0.9800 .
C8 H10 0.9800 .
C9 C10 1.535(5) .
C9 H11 0.9900 .
C9 H12 0.9900 .
C10 H13 0.9800 .
C10 H14 0.9800 .
C10 H15 0.9800 .
C11 C12 1.517(5) .
C11 H16 0.9900 .
C11 H17 0.9900 .
C12 H18 0.9800 .
C12 H19 0.9800 .
C12 H20 0.9800 .
Al2 C16 1.948(3) .
Al2 C13 2.049(4) 2_454
Al2 C13 2.193(3) .
Al2 Br2 2.3096(10) .
Al2 Al2 2.5988(19) 2_454
C13 C14 1.375(5) .
C13 C17 1.539(5) .
C13 Al2 2.049(4) 2_454
C14 C15 1.494(5) .
C14 C19 1.517(5) .
C15 C16 1.348(5) .
C15 C21 1.521(5) .
C16 C23 1.508(5) .
C17 C18 1.371(6) .
C17 H21 0.9900 .
C17 H22 0.9900 .
C18 H23 0.9800 .
C18 H24 0.9800 .
C18 H25 0.9800 .
C19 C20 1.522(6) .
C19 H26 0.9900 .
C19 H27 0.9900 .
C20 H28 0.9800 .
C20 H29 0.9800 .
C20 H30 0.9800 .
C21 C22 1.527(5) .
C21 H31 0.9900 .
C21 H32 0.9900 .
C22 H33 0.9800 .
C22 H34 0.9800 .
C22 H35 0.9800 .
C23 C24 1.522(5) .
C23 H36 0.9900 .
C23 H37 0.9900 .
C24 H38 0.9800 .
C24 H39 0.9800 .
C24 H40 0.9800 .

loop_
_geom_torsion_atom_site_label_1
_geom_torsion_atom_site_label_2
_geom_torsion_atom_site_label_3
_geom_torsion_atom_site_label_4
_geom_torsion
_geom_torsion_site_symmetry_1
_geom_torsion_site_symmetry_4
C4 Al1 C1 C2 -28.0(2) . .
C1 Al1 C1 C2 -147.24(18) 2_554 .
Br1 Al1 C1 C2 95.70(19) . .
Al1 Al1 C1 C2 -125.6(2) 2_554 .
C4 Al1 C1 C5 -153.6(3) . .
C1 Al1 C1 C5 87.2(3) 2_554 .
Br1 Al1 C1 C5 -29.9(3) . .
Al1 Al1 C1 C5 108.8(3) 2_554 .
C4 Al1 C1 Al1 97.63(12) . 2_554
C1 Al1 C1 Al1 -21.59(19) 2_554 2_554
Br1 Al1 C1 Al1 -138.65(6) . 2_554
C5 C1 C2 C3 167.7(3) . .
Al1 C1 C2 C3 -33.8(4) 2_554 .
Al1 C1 C2 C3 39.4(3) . .
C5 C1 C2 C7 -4.6(5) . .
Al1 C1 C2 C7 153.9(2) 2_554 .
Al1 C1 C2 C7 -132.9(3) . .
C1 C2 C3 C4 -36.4(4) . .
C7 C2 C3 C4 136.4(3) . .
C1 C2 C3 C9 145.9(3) . .
C7 C2 C3 C9 -41.3(4) . .
C2 C3 C4 C11 178.0(3) . .
C9 C3 C4 C11 -4.4(5) . .
C2 C3 C4 Al1 4.4(4) . .
C9 C3 C4 Al1 -178.0(3) . .
C1 Al1 C4 C3 116.2(2) 2_554 .
C1 Al1 C4 C3 13.8(2) . .
Br1 Al1 C4 C3 -93.5(2) . .
Al1 Al1 C4 C3 63.5(2) 2_554 .
C1 Al1 C4 C11 -56.7(4) 2_554 .
C1 Al1 C4 C11 -159.2(3) . .
Br1 Al1 C4 C11 93.6(3) . .
Al1 Al1 C4 C11 -109.5(3) 2_554 .
C2 C1 C5 C6 83.0(4) . .
Al1 C1 C5 C6 -77.8(3) 2_554 .
Al1 C1 C5 C6 -164.4(3) . .
C1 C2 C7 C8 93.4(4) . .
C3 C2 C7 C8 -79.2(4) . .
C4 C3 C9 C10 -77.9(4) . .
C2 C3 C9 C10 99.7(4) . .
C3 C4 C11 C12 170.2(3) . .
Al1 C4 C11 C12 -17.9(5) . .
C16 Al2 C13 C14 29.4(2) . .
C13 Al2 C13 C14 149.40(19) 2_454 .
Br2 Al2 C13 C14 -92.7(2) . .
Al2 Al2 C13 C14 126.0(3) 2_454 .
C16 Al2 C13 C17 154.5(3) . .
C13 Al2 C13 C17 -85.4(3) 2_454 .
Br2 Al2 C13 C17 32.5(3) . .
Al2 Al2 C13 C17 -108.8(3) 2_454 .
C16 Al2 C13 Al2 -96.62(12) . 2_454
C13 Al2 C13 Al2 23.40(19) 2_454 2_454
Br2 Al2 C13 Al2 141.34(7) . 2_454
C17 C13 C14 C15 -168.5(3) . .
Al2 C13 C14 C15 32.1(4) 2_454 .
Al2 C13 C14 C15 -41.3(3) . .
C17 C13 C14 C19 3.7(5) . .
Al2 C13 C14 C19 -155.7(3) 2_454 .
Al2 C13 C14 C19 130.9(3) . .
C13 C14 C15 C16 38.0(4) . .
C19 C14 C15 C16 -134.7(3) . .
C13 C14 C15 C21 -143.0(3) . .
C19 C14 C15 C21 44.2(4) . .
C14 C15 C16 C23 -179.0(3) . .
C21 C15 C16 C23 2.1(5) . .
C14 C15 C16 Al2 -4.4(3) . .
C21 C15 C16 Al2 176.7(3) . .
C13 Al2 C16 C15 -115.4(2) 2_454 .
C13 Al2 C16 C15 -14.4(2) . .
Br2 Al2 C16 C15 94.1(2) . .
Al2 Al2 C16 C15 -63.9(2) 2_454 .
C13 Al2 C16 C23 58.7(4) 2_454 .
C13 Al2 C16 C23 159.7(3) . .
Br2 Al2 C16 C23 -91.8(3) . .
Al2 Al2 C16 C23 110.2(3) 2_454 .
C14 C13 C17 C18 -85.6(4) . .
Al2 C13 C17 C18 76.1(3) 2_454 .
Al2 C13 C17 C18 162.8(3) . .
C13 C14 C19 C20 -95.4(4) . .
C15 C14 C19 C20 77.1(4) . .
C16 C15 C21 C22 81.4(4) . .
C14 C15 C21 C22 -97.5(4) . .
C15 C16 C23 C24 -170.8(3) . .
Al2 C16 C23 C24 16.0(5) . .
